data_4000326
_journal_name_full 'Chemistry of Materials'
_journal_paper_doi 10.1021/cm034500d
_journal_year 2003
_chemical_formula_sum 'Ga0.95 Mn0.05 N'
_chemical_formula_weight 82.99
_chemical_name_systematic
;
 Gallium manganese nitride (0.9525/0.0475/1)
;
_space_group_IT_number 186
_symmetry_cell_setting hexagonal
_symmetry_space_group_name_Hall 'P 6c -2c'
_symmetry_space_group_name_H-M 'P 63 m c'
_atom_sites_solution_hydrogens geom
_atom_sites_solution_primary direct
_atom_sites_solution_secondary difmap
_cell_angle_alpha 90.00
_cell_angle_beta 90.00
_cell_angle_gamma 120.00
_cell_formula_units_Z 2
_cell_length_a 3.1968(5)
_cell_length_b 3.1968(5)
_cell_length_c 5.1901(10)
_cell_measurement_reflns_used 1000
_cell_measurement_temperature 293(2)
_cell_measurement_theta_max 33
_cell_measurement_theta_min 7
_cell_volume 45.934(13)
_diffrn_ambient_temperature 293(2)
_diffrn_detector_area_resol_mean 1024
_diffrn_measurement_device_type KM4CCD
_diffrn_measurement_method 'omega scan'
_diffrn_radiation_monochromator graphite
_diffrn_radiation_source 'fine-focus sealed tube'
_diffrn_radiation_type MoK\a
_diffrn_radiation_wavelength 0.71073
_diffrn_reflns_av_R_equivalents 0.0884
_diffrn_reflns_av_sigmaI/netI 0.0256
_diffrn_reflns_limit_h_max 4
_diffrn_reflns_limit_h_min -4
_diffrn_reflns_limit_k_max 4
_diffrn_reflns_limit_k_min -4
_diffrn_reflns_limit_l_max 7
_diffrn_reflns_limit_l_min -7
_diffrn_reflns_number 688
_diffrn_reflns_theta_max 32.21
_diffrn_reflns_theta_min 7.37
_diffrn_standards_decay_% 2
_diffrn_standards_interval_count '50 frames'
_diffrn_standards_interval_time ?
_diffrn_standards_number '1 frame'
_exptl_absorpt_coefficient_mu 28.043
_exptl_absorpt_correction_T_max 0.901
_exptl_absorpt_correction_T_min 0.073
_exptl_absorpt_correction_type analitical
_exptl_absorpt_process_details ?
_exptl_crystal_colour Orange-brown
_exptl_crystal_density_diffrn 6.000
_exptl_crystal_density_meas ?
_exptl_crystal_density_method 'not measured'
_exptl_crystal_description Planar
_exptl_crystal_F_000 75
_exptl_crystal_size_max 0.21
_exptl_crystal_size_mid 0.20
_exptl_crystal_size_min 0.004
_refine_ls_abs_structure_details 'Flack H D (1983), Acta Cryst. A39, 876-881'
_refine_ls_abs_structure_Flack 0.07(13)
_refine_ls_extinction_coef 0.13(2)
_refine_ls_extinction_expression Fc^*^=kFc[1+0.001xFc^2^\l^3^/sin(2\q)]^-1/4^
_refine_ls_extinction_method SHELXL
_refine_ls_goodness_of_fit_ref 1.358
_refine_ls_hydrogen_treatment mixed
_refine_ls_matrix_type full
_refine_ls_number_parameters 8
_refine_ls_number_reflns 74
_refine_ls_number_restraints 1
_refine_ls_restrained_S_all 1.347
_refine_ls_R_factor_all 0.0217
_refine_ls_R_factor_gt 0.0203
_refine_ls_shift/su_max 0.000
_refine_ls_shift/su_mean 0.000
_refine_ls_structure_factor_coef Fsqd
_refine_ls_weighting_details 'calc w=1/[\s^2^(Fo^2^)+(0.0000P)^2^+0.2235P] where P=(Fo^2^+2Fc^2^)/3'
_refine_ls_weighting_scheme calc
_refine_ls_wR_factor_gt 0.0400
_refine_ls_wR_factor_ref 0.0409
_reflns_number_gt 72
_reflns_number_total 74
_reflns_threshold_expression >2sigma(I)
_cod_depositor_comments
;
The following automatic conversions were performed:
'_symmetry_cell_setting' value 'Hexagonal' changed to 'hexagonal'
according to '/home/saulius/struct/CIF-dictionaries/cif_core.dic'
dictionary named 'cif_core.dic' version 2.4.1 from 2010-06-29.

Automatic conversion script
Id: cif_fix_enum 1527 2010-12-29 10:47:43Z saulius 
;
_cod_original_sg_symbol_H-M P6(3)mc
_cod_database_code 4000326

loop_
_symmetry_equiv_pos_as_xyz
'x, y, z'
'-y, x-y, z'
'-x+y, -x, z'
'-x, -y, z+1/2'
'y, -x+y, z+1/2'
'x-y, x, z+1/2'
'-y, -x, z'
'-x+y, y, z'
'x, x-y, z'
'y, x, z+1/2'
'x-y, -y, z+1/2'
'-x, -x+y, z+1/2'

loop_
_atom_site_label
_atom_site_type_symbol
_atom_site_fract_x
_atom_site_fract_y
_atom_site_fract_z
_atom_site_U_iso_or_equiv
_atom_site_adp_type
_atom_site_occupancy
_atom_site_symmetry_multiplicity
_atom_site_calc_flag
_atom_site_refinement_flags
_atom_site_disorder_assembly
_atom_site_disorder_group
N1 N 0.6667 0.3333 0.5760(10) 0.0061(13) Uani 1 6 d S . .
Ga1 Ga 0.6667 0.3333 0.9517(10) 0.0050(3) Uani 0.95 6 d SP . .
Mn1 Mn 0.6667 0.3333 0.9517(10) 0.0050(3) Uani 0.05 6 d SP . .

loop_
_atom_site_aniso_label
_atom_site_aniso_U_11
_atom_site_aniso_U_22
_atom_site_aniso_U_33
_atom_site_aniso_U_23
_atom_site_aniso_U_13
_atom_site_aniso_U_12
N1 0.007(2) 0.007(2) 0.005(4) 0.000 0.000 0.0034(11)
Ga1 0.0055(3) 0.0055(3) 0.0041(5) 0.000 0.000 0.00273(16)
Mn1 0.0055(3) 0.0055(3) 0.0041(5) 0.000 0.000 0.00273(16)
